data_2230641
loop_
_publ_author_name
'Sancheti, Rakesh S.'
'Dikundwar, Amol G.'
'Bendre, Ratnamala S.'

_publ_section_title
;
 2-{[{2-Hydroxy-3-[2-methyl-5-(propan-2-yl)phenoxy]propyl}(pyridin-2-ylmethyl)amino]methyl}phenol
;
_journal_coeditor_code GK2373
_journal_issue 7
_journal_name_full 'Acta Crystallographica Section E'
_journal_page_first o1605
_journal_paper_doi 10.1107/S1600536811020952
_journal_volume 67
_journal_year 2011
_chemical_formula_iupac 'C26 H32 N2 O3'
_chemical_formula_moiety 'C26 H32 N2 O3'
_chemical_formula_sum 'C26 H32 N2 O3'
_chemical_formula_weight 420.54
_chemical_name_systematic
;
2-{[{2-Hydroxy-3-[2-methyl-5-(propan-2-yl)phenoxy]propyl}(pyridin-2-
ylmethyl)amino]methyl}phenol
;
_space_group_IT_number 2
_symmetry_cell_setting triclinic
_symmetry_space_group_name_Hall '-P 1'
_symmetry_space_group_name_H-M 'P -1'
_atom_sites_solution_hydrogens geom
_atom_sites_solution_primary direct
_atom_sites_solution_secondary difmap
_cell_angle_alpha 79.944(6)
_cell_angle_beta 82.915(6)
_cell_angle_gamma 71.745(6)
_cell_formula_units_Z 2
_cell_length_a 8.0940(6)
_cell_length_b 11.3611(7)
_cell_length_c 13.7625(10)
_cell_measurement_reflns_used 23864
_cell_measurement_temperature 120.0(10)
_cell_measurement_theta_max 25.0
_cell_measurement_theta_min 2.6
_cell_volume 1180.20(15)
_computing_cell_refinement 'CrysAlis PRO (Oxford Diffraction, 2009)'
_computing_data_collection 'CrysAlis PRO (Oxford Diffraction, 2009)'
_computing_data_reduction 'CrysAlis PRO (Oxford Diffraction, 2009)'
_computing_molecular_graphics
;
ORTEP-3 (Farrugia, 1997) and CAMERON (Watkin <i>et al.</i>,
1993)
;
_computing_publication_material 'WinGX (Farrugia, 1999)'
_computing_structure_refinement 'SHELXL97 (Sheldrick, 2008)'
_computing_structure_solution 'SHELXS97 (Sheldrick, 2008)'
_diffrn_ambient_temperature 120.0(10)
_diffrn_measured_fraction_theta_full 0.982
_diffrn_measured_fraction_theta_max 0.982
_diffrn_measurement_device_type 'Oxford Xcalibur Eos (Nova) CCD detector'
_diffrn_measurement_method \w
_diffrn_radiation_monochromator graphite
_diffrn_radiation_source 'Enhance (Mo) X-ray Source'
_diffrn_radiation_type MoK\a
_diffrn_radiation_wavelength 0.71073
_diffrn_reflns_av_R_equivalents 0.0632
_diffrn_reflns_av_sigmaI/netI 0.0408
_diffrn_reflns_limit_h_max 9
_diffrn_reflns_limit_h_min -9
_diffrn_reflns_limit_k_max 13
_diffrn_reflns_limit_k_min -13
_diffrn_reflns_limit_l_max 16
_diffrn_reflns_limit_l_min -16
_diffrn_reflns_number 23864
_diffrn_reflns_reduction_process
;
;
_diffrn_reflns_theta_full 25.00
_diffrn_reflns_theta_max 25.00
_diffrn_reflns_theta_min 2.60
_exptl_absorpt_coefficient_mu 0.077
_exptl_absorpt_correction_T_max 0.985
_exptl_absorpt_correction_T_min 0.977
_exptl_absorpt_correction_type multi-scan
_exptl_absorpt_process_details '(CrysAlis PRO; Oxford Diffraction, 2009)'
_exptl_crystal_colour colourless
_exptl_crystal_density_diffrn 1.183
_exptl_crystal_density_method 'not measured'
_exptl_crystal_description block
_exptl_crystal_F_000 452
_exptl_crystal_size_max 0.30
_exptl_crystal_size_mid 0.30
_exptl_crystal_size_min 0.20
_refine_diff_density_max 0.992
_refine_diff_density_min -0.272
_refine_ls_extinction_method none
_refine_ls_goodness_of_fit_ref 1.057
_refine_ls_hydrogen_treatment constr
_refine_ls_matrix_type full
_refine_ls_number_parameters 285
_refine_ls_number_reflns 4083
_refine_ls_number_restraints 0
_refine_ls_restrained_S_all 1.057
_refine_ls_R_factor_all 0.0707
_refine_ls_R_factor_gt 0.0561
_refine_ls_shift/su_max 0.000
_refine_ls_shift/su_mean 0.000
_refine_ls_structure_factor_coef Fsqd
_refine_ls_weighting_details 'calc w = 1/[\s^2^(Fo^2^)+(0.0984P)^2^+0.1634P] where P=(Fo^2^+2Fc^2^)/3'
_refine_ls_weighting_scheme calc
_refine_ls_wR_factor_gt 0.1517
_refine_ls_wR_factor_ref 0.1628
_reflns_number_gt 3232
_reflns_number_total 4083
_reflns_threshold_expression I>2\s(I)
_cod_data_source_file gk2373.cif
_cod_data_source_block I
_cod_original_cell_volume 1180.21(15)
_cod_database_code 2230641
_cod_database_fobs_code 2230641

loop_
_symmetry_equiv_pos_site_id
_symmetry_equiv_pos_as_xyz
1 x,y,z
2 -x,-y,-z

loop_
_atom_site_type_symbol
_atom_site_label
_atom_site_fract_x
_atom_site_fract_y
_atom_site_fract_z
_atom_site_U_iso_or_equiv
_atom_site_adp_type
_atom_site_calc_flag
_atom_site_refinement_flags
_atom_site_occupancy
_atom_site_symmetry_multiplicity
_atom_site_disorder_assembly
_atom_site_disorder_group
C C1 0.7021(3) 0.58331(18) 0.23411(15) 0.0272(5) Uani d . 1 1 . .
H H1 0.6049 0.5897 0.2789 0.033 Uiso calc R 1 1 . .
C C2 0.6851(3) 0.65628(19) 0.14101(15) 0.0289(5) Uani d . 1 1 . .
C C3 0.8326(3) 0.6470(2) 0.07647(15) 0.0308(5) Uani d . 1 1 . .
H H3A 0.8240 0.6956 0.0144 0.037 Uiso calc R 1 1 . .
C C4 0.9931(3) 0.5658(2) 0.10358(16) 0.0317(5) Uani d . 1 1 . .
H H4 1.0904 0.5613 0.0591 0.038 Uiso calc R 1 1 . .
C C5 1.0125(3) 0.49111(18) 0.19502(16) 0.0287(5) Uani d . 1 1 . .
C C6 0.8624(3) 0.50136(18) 0.26044(15) 0.0260(5) Uani d . 1 1 . .
C C7 0.5086(3) 0.7432(2) 0.11150(16) 0.0323(5) Uani d . 1 1 . .
H H7 0.5243 0.7825 0.0431 0.039 Uiso calc R 1 1 . .
C C8 0.4387(3) 0.8471(2) 0.17527(18) 0.0375(5) Uani d . 1 1 . .
H H8A 0.4249 0.8112 0.2432 0.056 Uiso calc R 1 1 . .
H H8B 0.3278 0.9006 0.1540 0.056 Uiso calc R 1 1 . .
H H8C 0.5191 0.8952 0.1689 0.056 Uiso calc R 1 1 . .
C C9 0.3783(3) 0.6693(2) 0.11357(17) 0.0360(5) Uani d . 1 1 . .
H H9A 0.4214 0.6093 0.0683 0.054 Uiso calc R 1 1 . .
H H9B 0.2678 0.7260 0.0945 0.054 Uiso calc R 1 1 . .
H H9C 0.3643 0.6266 0.1792 0.054 Uiso calc R 1 1 . .
C C10 1.1857(3) 0.4025(2) 0.22438(18) 0.0381(5) Uani d . 1 1 . .
H H10A 1.2731 0.4077 0.1712 0.057 Uiso calc R 1 1 . .
H H10B 1.1780 0.3185 0.2383 0.057 Uiso calc R 1 1 . .
H H10C 1.2168 0.4246 0.2823 0.057 Uiso calc R 1 1 . .
C C11 0.7519(3) 0.43452(19) 0.42513(16) 0.0290(5) Uani d . 1 1 . .
H H11A 0.6481 0.4302 0.3992 0.035 Uiso calc R 1 1 . .
H H11B 0.7242 0.5131 0.4511 0.035 Uiso calc R 1 1 . .
C C12 0.8149(3) 0.32503(19) 0.50560(16) 0.0300(5) Uani d . 1 1 . .
H H12 0.8512 0.2478 0.4757 0.036 Uiso calc R 1 1 . .
C C13 0.9716(3) 0.33436(18) 0.55172(15) 0.0249(4) Uani d . 1 1 . .
H H13A 1.0516 0.3589 0.4995 0.030 Uiso calc R 1 1 . .
H H13B 0.9321 0.3992 0.5940 0.030 Uiso calc R 1 1 . .
C C14 0.9973(3) 0.20672(18) 0.71470(14) 0.0253(4) Uani d . 1 1 . .
H H14A 0.8710 0.2386 0.7183 0.030 Uiso calc R 1 1 . .
H H14B 1.0401 0.2583 0.7484 0.030 Uiso calc R 1 1 . .
C C15 1.0514(2) 0.07363(18) 0.76661(14) 0.0247(4) Uani d . 1 1 . .
C C16 1.0327(3) -0.02368(19) 0.72237(15) 0.0271(5) Uani d . 1 1 . .
C C17 1.0661(3) -0.1443(2) 0.77277(17) 0.0345(5) Uani d . 1 1 . .
H H17 1.0498 -0.2074 0.7436 0.041 Uiso calc R 1 1 . .
C C18 1.1244(3) -0.1707(2) 0.86749(17) 0.0392(6) Uani d . 1 1 . .
H H18 1.1463 -0.2515 0.9018 0.047 Uiso calc R 1 1 . .
C C19 1.1499(3) -0.0776(2) 0.91064(17) 0.0404(6) Uani d . 1 1 . .
H H19 1.1928 -0.0960 0.9729 0.048 Uiso calc R 1 1 . .
C C20 1.1114(3) 0.0433(2) 0.86082(15) 0.0326(5) Uani d . 1 1 . .
H H20 1.1260 0.1061 0.8912 0.039 Uiso calc R 1 1 . .
C C21 1.2544(2) 0.19811(18) 0.60307(14) 0.0239(4) Uani d . 1 1 . .
H H21A 1.3081 0.1279 0.6517 0.029 Uiso calc R 1 1 . .
H H21B 1.2744 0.2722 0.6189 0.029 Uiso calc R 1 1 . .
C C22 1.3400(2) 0.17410(17) 0.50250(14) 0.0227(4) Uani d . 1 1 . .
C C23 1.2875(3) 0.10394(18) 0.44568(15) 0.0273(5) Uani d . 1 1 . .
H H23 1.1955 0.0716 0.4694 0.033 Uiso calc R 1 1 . .
C C24 1.3720(3) 0.08254(19) 0.35424(15) 0.0290(5) Uani d . 1 1 . .
H H24 1.3369 0.0368 0.3153 0.035 Uiso calc R 1 1 . .
C C25 1.5104(3) 0.13057(19) 0.32132(16) 0.0298(5) Uani d . 1 1 . .
H H25 1.5707 0.1177 0.2602 0.036 Uiso calc R 1 1 . .
C C26 1.5555(3) 0.19783(19) 0.38222(15) 0.0296(5) Uani d . 1 1 . .
H H26 1.6486 0.2295 0.3603 0.036 Uiso calc R 1 1 . .
N N1 1.0650(2) 0.21620(14) 0.61015(12) 0.0226(4) Uani d . 1 1 . .
N N2 1.4744(2) 0.22078(16) 0.47087(13) 0.0275(4) Uani d . 1 1 . .
O O1 0.89021(18) 0.42567(13) 0.34963(11) 0.0313(4) Uani d . 1 1 . .
O O2 0.67674(19) 0.31938(15) 0.57718(11) 0.0354(4) Uani d . 1 1 . .
H H2O 0.6056 0.2961 0.5541 0.053 Uiso calc R 1 1 . .
O O3 0.9810(2) -0.00092(14) 0.62858(11) 0.0341(4) Uani d . 1 1 . .
H H3 0.9930 0.0662 0.6008 0.051 Uiso calc R 1 1 . .

loop_
_atom_site_aniso_label
_atom_site_aniso_U_11
_atom_site_aniso_U_22
_atom_site_aniso_U_33
_atom_site_aniso_U_12
_atom_site_aniso_U_13
_atom_site_aniso_U_23
C1 0.0266(11) 0.0251(10) 0.0336(11) -0.0092(9) -0.0063(9) -0.0082(9)
C2 0.0310(11) 0.0274(11) 0.0339(11) -0.0117(9) -0.0080(9) -0.0095(9)
C3 0.0360(12) 0.0321(11) 0.0292(11) -0.0144(10) -0.0062(9) -0.0069(9)
C4 0.0331(12) 0.0330(12) 0.0339(12) -0.0137(9) -0.0015(9) -0.0118(9)
C5 0.0284(11) 0.0240(11) 0.0388(12) -0.0095(9) -0.0058(9) -0.0130(9)
C6 0.0299(11) 0.0211(10) 0.0311(11) -0.0110(8) -0.0077(9) -0.0046(8)
C7 0.0294(12) 0.0343(12) 0.0348(12) -0.0112(9) -0.0108(9) 0.0002(9)
C8 0.0324(12) 0.0311(12) 0.0490(14) -0.0083(10) -0.0068(10) -0.0054(10)
C9 0.0305(12) 0.0404(13) 0.0405(13) -0.0115(10) -0.0118(10) -0.0067(10)
C10 0.0310(12) 0.0325(12) 0.0520(14) -0.0095(10) -0.0037(10) -0.0089(10)
C11 0.0221(10) 0.0265(11) 0.0411(12) -0.0101(8) -0.0090(9) -0.0017(9)
C12 0.0243(11) 0.0282(11) 0.0400(12) -0.0124(9) -0.0072(9) 0.0004(9)
C13 0.0250(10) 0.0218(10) 0.0299(11) -0.0093(8) -0.0039(8) -0.0037(8)
C14 0.0224(10) 0.0273(11) 0.0295(11) -0.0098(8) -0.0028(8) -0.0080(8)
C15 0.0205(10) 0.0268(11) 0.0284(11) -0.0096(8) 0.0007(8) -0.0051(8)
C16 0.0210(10) 0.0309(11) 0.0324(11) -0.0130(8) 0.0009(8) -0.0049(9)
C17 0.0313(12) 0.0284(12) 0.0455(14) -0.0137(9) 0.0033(10) -0.0056(10)
C18 0.0390(13) 0.0298(12) 0.0408(13) -0.0083(10) 0.0062(10) 0.0056(10)
C19 0.0426(14) 0.0411(14) 0.0304(12) -0.0066(11) -0.0015(10) 0.0017(10)
C20 0.0313(12) 0.0357(12) 0.0307(11) -0.0089(9) -0.0001(9) -0.0079(9)
C21 0.0192(10) 0.0240(10) 0.0324(11) -0.0092(8) -0.0057(8) -0.0064(8)
C22 0.0180(9) 0.0196(10) 0.0316(11) -0.0063(8) -0.0064(8) -0.0018(8)
C23 0.0221(10) 0.0275(11) 0.0375(12) -0.0123(8) -0.0034(9) -0.0083(9)
C24 0.0245(10) 0.0284(11) 0.0370(12) -0.0064(9) -0.0058(9) -0.0131(9)
C25 0.0230(10) 0.0302(11) 0.0348(12) -0.0049(9) -0.0009(9) -0.0076(9)
C26 0.0233(10) 0.0336(12) 0.0362(12) -0.0141(9) 0.0013(9) -0.0080(9)
N1 0.0183(8) 0.0230(8) 0.0288(9) -0.0082(7) -0.0039(7) -0.0042(7)
N2 0.0230(9) 0.0280(9) 0.0362(10) -0.0127(7) -0.0032(7) -0.0073(7)
O1 0.0266(8) 0.0294(8) 0.0365(8) -0.0063(6) -0.0073(6) -0.0015(6)
O2 0.0309(9) 0.0410(9) 0.0389(9) -0.0168(7) -0.0047(7) -0.0051(7)
O3 0.0400(9) 0.0315(8) 0.0405(9) -0.0206(7) -0.0123(7) -0.0054(7)

loop_
_atom_type_symbol
_atom_type_description
_atom_type_scat_dispersion_real
_atom_type_scat_dispersion_imag
_atom_type_scat_source
O O 0.0106 0.0060 'International Tables Vol C Tables 4.2.6.8 and 6.1.1.4'
N N 0.0061 0.0033 'International Tables Vol C Tables 4.2.6.8 and 6.1.1.4'
H H 0.0000 0.0000 'International Tables Vol C Tables 4.2.6.8 and 6.1.1.4'
C C 0.0033 0.0016 'International Tables Vol C Tables 4.2.6.8 and 6.1.1.4'

loop_
_geom_angle_atom_site_label_1
_geom_angle_atom_site_label_2
_geom_angle_atom_site_label_3
_geom_angle_site_symmetry_1
_geom_angle_site_symmetry_3
_geom_angle
_geom_angle_publ_flag
C6 C1 C2 . . 120.7(2) ?
C6 C1 H1 . . 119.7 ?
C2 C1 H1 . . 119.7 ?
C3 C2 C1 . . 118.5(2) ?
C3 C2 C7 . . 120.99(19) ?
C1 C2 C7 . . 120.52(19) ?
C2 C3 C4 . . 120.6(2) ?
C2 C3 H3A . . 119.7 ?
C4 C3 H3A . . 119.7 ?
C5 C4 C3 . . 121.9(2) ?
C5 C4 H4 . . 119.1 ?
C3 C4 H4 . . 119.1 ?
C4 C5 C6 . . 117.28(19) ?
C4 C5 C10 . . 122.1(2) ?
C6 C5 C10 . . 120.66(19) ?
O1 C6 C1 . . 124.48(19) ?
O1 C6 C5 . . 114.48(18) ?
C1 C6 C5 . . 121.04(19) ?
C2 C7 C8 . . 111.83(17) ?
C2 C7 C9 . . 110.83(17) ?
C8 C7 C9 . . 111.36(19) ?
C2 C7 H7 . . 107.5 ?
C8 C7 H7 . . 107.5 ?
C9 C7 H7 . . 107.5 ?
C7 C8 H8A . . 109.5 ?
C7 C8 H8B . . 109.5 ?
H8A C8 H8B . . 109.5 ?
C7 C8 H8C . . 109.5 ?
H8A C8 H8C . . 109.5 ?
H8B C8 H8C . . 109.5 ?
C7 C9 H9A . . 109.5 ?
C7 C9 H9B . . 109.5 ?
H9A C9 H9B . . 109.5 ?
C7 C9 H9C . . 109.5 ?
H9A C9 H9C . . 109.5 ?
H9B C9 H9C . . 109.5 ?
C5 C10 H10A . . 109.5 ?
C5 C10 H10B . . 109.5 ?
H10A C10 H10B . . 109.5 ?
C5 C10 H10C . . 109.5 ?
H10A C10 H10C . . 109.5 ?
H10B C10 H10C . . 109.5 ?
O1 C11 C12 . . 106.52(16) ?
O1 C11 H11A . . 110.4 ?
C12 C11 H11A . . 110.4 ?
O1 C11 H11B . . 110.4 ?
C12 C11 H11B . . 110.4 ?
H11A C11 H11B . . 108.6 ?
O2 C12 C11 . . 109.42(16) ?
O2 C12 C13 . . 111.46(17) ?
C11 C12 C13 . . 111.23(16) ?
O2 C12 H12 . . 108.2 ?
C11 C12 H12 . . 108.2 ?
C13 C12 H12 . . 108.2 ?
N1 C13 C12 . . 112.82(15) ?
N1 C13 H13A . . 109.0 ?
C12 C13 H13A . . 109.0 ?
N1 C13 H13B . . 109.0 ?
C12 C13 H13B . . 109.0 ?
H13A C13 H13B . . 107.8 ?
N1 C14 C15 . . 111.99(16) ?
N1 C14 H14A . . 109.2 ?
C15 C14 H14A . . 109.2 ?
N1 C14 H14B . . 109.2 ?
C15 C14 H14B . . 109.2 ?
H14A C14 H14B . . 107.9 ?
C20 C15 C16 . . 117.71(18) ?
C20 C15 C14 . . 121.98(18) ?
C16 C15 C14 . . 120.21(17) ?
O3 C16 C17 . . 118.51(19) ?
O3 C16 C15 . . 120.51(18) ?
C17 C16 C15 . . 120.97(19) ?
C16 C17 C18 . . 119.5(2) ?
C16 C17 H17 . . 120.2 ?
C18 C17 H17 . . 120.2 ?
C19 C18 C17 . . 120.3(2) ?
C19 C18 H18 . . 119.8 ?
C17 C18 H18 . . 119.8 ?
C18 C19 C20 . . 119.7(2) ?
C18 C19 H19 . . 120.2 ?
C20 C19 H19 . . 120.2 ?
C19 C20 C15 . . 121.7(2) ?
C19 C20 H20 . . 119.1 ?
C15 C20 H20 . . 119.1 ?
N1 C21 C22 . . 112.97(15) ?
N1 C21 H21A . . 109.0 ?
C22 C21 H21A . . 109.0 ?
N1 C21 H21B . . 109.0 ?
C22 C21 H21B . . 109.0 ?
H21A C21 H21B . . 107.8 ?
N2 C22 C23 . . 121.50(19) ?
N2 C22 C21 . . 116.56(16) ?
C23 C22 C21 . . 121.91(17) ?
C24 C23 C22 . . 119.90(19) ?
C24 C23 H23 . . 120.1 ?
C22 C23 H23 . . 120.1 ?
C23 C24 C25 . . 118.79(19) ?
C23 C24 H24 . . 120.6 ?
C25 C24 H24 . . 120.6 ?
C26 C25 C24 . . 117.8(2) ?
C26 C25 H25 . . 121.1 ?
C24 C25 H25 . . 121.1 ?
N2 C26 C25 . . 124.49(19) ?
N2 C26 H26 . . 117.8 ?
C25 C26 H26 . . 117.8 ?
C13 N1 C14 . . 112.26(15) ?
C13 N1 C21 . . 111.67(15) ?
C14 N1 C21 . . 110.08(15) ?
C26 N2 C22 . . 117.52(17) ?
C6 O1 C11 . . 119.89(15) ?
C12 O2 H2O . . 109.5 ?
C16 O3 H3 . . 109.5 ?

loop_
_geom_bond_atom_site_label_1
_geom_bond_atom_site_label_2
_geom_bond_site_symmetry_2
_geom_bond_distance
_geom_bond_publ_flag
C1 C6 . 1.386(3) ?
C1 C2 . 1.396(3) ?
C1 H1 . 0.9300 ?
C2 C3 . 1.384(3) ?
C2 C7 . 1.516(3) ?
C3 C4 . 1.388(3) ?
C3 H3A . 0.9300 ?
C4 C5 . 1.386(3) ?
C4 H4 . 0.9300 ?
C5 C6 . 1.406(3) ?
C5 C10 . 1.502(3) ?
C6 O1 . 1.369(2) ?
C7 C8 . 1.518(3) ?
C7 C9 . 1.535(3) ?
C7 H7 . 0.9800 ?
C8 H8A . 0.9600 ?
C8 H8B . 0.9600 ?
C8 H8C . 0.9600 ?
C9 H9A . 0.9600 ?
C9 H9B . 0.9600 ?
C9 H9C . 0.9600 ?
C10 H10A . 0.9600 ?
C10 H10B . 0.9600 ?
C10 H10C . 0.9600 ?
C11 O1 . 1.422(3) ?
C11 C12 . 1.515(3) ?
C11 H11A . 0.9700 ?
C11 H11B . 0.9700 ?
C12 O2 . 1.406(3) ?
C12 C13 . 1.526(3) ?
C12 H12 . 0.9800 ?
C13 N1 . 1.469(2) ?
C13 H13A . 0.9700 ?
C13 H13B . 0.9700 ?
C14 N1 . 1.473(3) ?
C14 C15 . 1.508(3) ?
C14 H14A . 0.9700 ?
C14 H14B . 0.9700 ?
C15 C20 . 1.389(3) ?
C15 C16 . 1.407(3) ?
C16 O3 . 1.362(2) ?
C16 C17 . 1.384(3) ?
C17 C18 . 1.392(3) ?
C17 H17 . 0.9300 ?
C18 C19 . 1.378(3) ?
C18 H18 . 0.9300 ?
C19 C20 . 1.382(3) ?
C19 H19 . 0.9300 ?
C20 H20 . 0.9300 ?
C21 N1 . 1.474(2) ?
C21 C22 . 1.499(3) ?
C21 H21A . 0.9700 ?
C21 H21B . 0.9700 ?
C22 N2 . 1.348(3) ?
C22 C23 . 1.393(3) ?
C23 C24 . 1.379(3) ?
C23 H23 . 0.9300 ?
C24 C25 . 1.389(3) ?
C24 H24 . 0.9300 ?
C25 C26 . 1.376(3) ?
C25 H25 . 0.9300 ?
C26 N2 . 1.339(3) ?
C26 H26 . 0.9300 ?
O2 H2O . 0.8200 ?
O3 H3 . 0.8200 ?

loop_
_geom_hbond_atom_site_label_D
_geom_hbond_atom_site_label_H
_geom_hbond_atom_site_label_A
_geom_hbond_site_symmetry_A
_geom_hbond_distance_DH
_geom_hbond_distance_HA
_geom_hbond_distance_DA
_geom_hbond_angle_DHA
_geom_hbond_publ_flag
O2 H2O N2 1_455 0.82 2.09 2.897(2) 166 yes
O3 H3 N1 . 0.82 1.99 2.721(2) 147 yes
C14 H14A O2 . 0.97 2.51 3.199(3) 128 yes
C23 H23 O3 2_756 0.93 2.47 3.114(3) 127 yes

loop_
_geom_torsion_atom_site_label_1
_geom_torsion_atom_site_label_2
_geom_torsion_atom_site_label_3
_geom_torsion_atom_site_label_4
_geom_torsion_site_symmetry_1
_geom_torsion_site_symmetry_2
_geom_torsion_site_symmetry_3
_geom_torsion_site_symmetry_4
_geom_torsion
_geom_torsion_publ_flag
C6 C1 C2 C3 . . . . -1.4(3) ?
C6 C1 C2 C7 . . . . 178.34(17) ?
C1 C2 C3 C4 . . . . 0.7(3) ?
C7 C2 C3 C4 . . . . -179.02(18) ?
C2 C3 C4 C5 . . . . 0.2(3) ?
C3 C4 C5 C6 . . . . -0.5(3) ?
C3 C4 C5 C10 . . . . 179.60(18) ?
C2 C1 C6 O1 . . . . -179.35(17) ?
C2 C1 C6 C5 . . . . 1.2(3) ?
C4 C5 C6 O1 . . . . -179.73(17) ?
C10 C5 C6 O1 . . . . 0.2(3) ?
C4 C5 C6 C1 . . . . -0.2(3) ?
C10 C5 C6 C1 . . . . 179.71(18) ?
C3 C2 C7 C8 . . . . -115.7(2) ?
C1 C2 C7 C8 . . . . 64.5(3) ?
C3 C2 C7 C9 . . . . 119.4(2) ?
C1 C2 C7 C9 . . . . -60.4(3) ?
O1 C11 C12 O2 . . . . -172.92(15) ?
O1 C11 C12 C13 . . . . 63.5(2) ?
O2 C12 C13 N1 . . . . 72.9(2) ?
C11 C12 C13 N1 . . . . -164.73(17) ?
N1 C14 C15 C20 . . . . 136.15(19) ?
N1 C14 C15 C16 . . . . -47.5(2) ?
C20 C15 C16 O3 . . . . -177.38(18) ?
C14 C15 C16 O3 . . . . 6.1(3) ?
C20 C15 C16 C17 . . . . 2.6(3) ?
C14 C15 C16 C17 . . . . -173.90(18) ?
O3 C16 C17 C18 . . . . 177.95(19) ?
C15 C16 C17 C18 . . . . -2.0(3) ?
C16 C17 C18 C19 . . . . -0.5(3) ?
C17 C18 C19 C20 . . . . 2.3(3) ?
C18 C19 C20 C15 . . . . -1.7(3) ?
C16 C15 C20 C19 . . . . -0.7(3) ?
C14 C15 C20 C19 . . . . 175.7(2) ?
N1 C21 C22 N2 . . . . 145.52(17) ?
N1 C21 C22 C23 . . . . -36.4(2) ?
N2 C22 C23 C24 . . . . -1.0(3) ?
C21 C22 C23 C24 . . . . -178.94(18) ?
C22 C23 C24 C25 . . . . 0.9(3) ?
C23 C24 C25 C26 . . . . -0.2(3) ?
C24 C25 C26 N2 . . . . -0.4(3) ?
C12 C13 N1 C14 . . . . -90.37(19) ?
C12 C13 N1 C21 . . . . 145.45(17) ?
C15 C14 N1 C13 . . . . 162.17(15) ?
C15 C14 N1 C21 . . . . -72.78(19) ?
C22 C21 N1 C13 . . . . -69.2(2) ?
C22 C21 N1 C14 . . . . 165.45(15) ?
C25 C26 N2 C22 . . . . 0.3(3) ?
C23 C22 N2 C26 . . . . 0.4(3) ?
C21 C22 N2 C26 . . . . 178.44(17) ?
C1 C6 O1 C11 . . . . -4.5(3) ?
C5 C6 O1 C11 . . . . 175.02(16) ?
C12 C11 O1 C6 . . . . 170.36(15) ?
